data_7014468
loop_
_publ_author_name
'Aluri, Bhaskar Reddy'
'Niaz, Basit'
'Kindermann, Markus K.'
'Jones, Peter G.'
'Heinicke, Joachim'

_publ_section_title
;
 P=C-N-heterocycles: synthesis of biaryl-type 1,3-benzazaphospholes
 with ortho-substituted phenyl or 2-heteroaryl groups.
;
_journal_issue 1
_journal_name_full 'Dalton transactions (Cambridge, England : 2003)'
_journal_page_first 211
_journal_page_last 224
_journal_paper_doi 10.1039/c0dt00881h
_journal_volume 40
_journal_year 2011
_chemical_formula_sum 'C51 H36 N3 O3 P3'
_chemical_formula_weight 831.74
_chemical_name_systematic
;
?
;
_space_group_IT_number 14
_symmetry_cell_setting monoclinic
_symmetry_space_group_name_Hall '-P 2ybc'
_symmetry_space_group_name_H-M 'P 1 21/c 1'
_atom_sites_solution_hydrogens geom
_atom_sites_solution_primary direct
_atom_sites_solution_secondary difmap
_audit_creation_method SHELXL-97
_cell_angle_alpha 90.00
_cell_angle_beta 102.099(4)
_cell_angle_gamma 90.00
_cell_formula_units_Z 4
_cell_length_a 12.5385(14)
_cell_length_b 11.3290(13)
_cell_length_c 28.960(3)
_cell_measurement_reflns_used 6094
_cell_measurement_temperature 133(2)
_cell_measurement_theta_max 29.88
_cell_measurement_theta_min 2.30
_cell_volume 4022.4(8)
_computing_cell_refinement 'Bruker SAINT'
_computing_data_collection 'Bruker SMART'
_computing_data_reduction 'Bruker SAINT'
_computing_molecular_graphics 'Siemens XP'
_computing_publication_material SHELXL-97
_computing_structure_refinement 'SHELXL-97 (Sheldrick, 1997)'
_computing_structure_solution 'SHELXS-97 (Sheldrick, 1990)'
_diffrn_ambient_temperature 133(2)
_diffrn_detector_area_resol_mean 8.192
_diffrn_measured_fraction_theta_full 1.000
_diffrn_measured_fraction_theta_max 1.000
_diffrn_measurement_device_type 'Bruker SMART 1000 CCD area detector'
_diffrn_measurement_method omega-scan
_diffrn_radiation_monochromator graphite
_diffrn_radiation_source 'fine-focus sealed tube'
_diffrn_radiation_type MoK\a
_diffrn_radiation_wavelength 0.71073
_diffrn_reflns_av_R_equivalents 0.1386
_diffrn_reflns_av_sigmaI/netI 0.1155
_diffrn_reflns_limit_h_max 15
_diffrn_reflns_limit_h_min -15
_diffrn_reflns_limit_k_max 14
_diffrn_reflns_limit_k_min -14
_diffrn_reflns_limit_l_max 36
_diffrn_reflns_limit_l_min -36
_diffrn_reflns_number 35203
_diffrn_reflns_theta_full 26.00
_diffrn_reflns_theta_max 26.37
_diffrn_reflns_theta_min 1.44
_exptl_absorpt_coefficient_mu 0.198
_exptl_absorpt_correction_type none
_exptl_crystal_colour colourless
_exptl_crystal_density_diffrn 1.373
_exptl_crystal_density_meas ?
_exptl_crystal_density_method 'not measured'
_exptl_crystal_description prism
_exptl_crystal_F_000 1728
_exptl_crystal_size_max 0.2
_exptl_crystal_size_mid 0.1
_exptl_crystal_size_min 0.1
_refine_diff_density_max 0.451
_refine_diff_density_min -0.635
_refine_diff_density_rms 0.094
_refine_ls_extinction_method none
_refine_ls_goodness_of_fit_ref 1.103
_refine_ls_hydrogen_treatment 'NH free with SADI, others riding'
_refine_ls_matrix_type full
_refine_ls_number_parameters 553
_refine_ls_number_reflns 8219
_refine_ls_number_restraints 574
_refine_ls_restrained_S_all 1.066
_refine_ls_R_factor_all 0.1367
_refine_ls_R_factor_gt 0.0875
_refine_ls_shift/su_max 0.000
_refine_ls_shift/su_mean 0.000
_refine_ls_structure_factor_coef Fsqd
_refine_ls_weighting_details 'calc w=1/[\s^2^(Fo^2^)+(0.0488P)^2^+7.2782P] where P=(Fo^2^+2Fc^2^)/3'
_refine_ls_weighting_scheme calc
_refine_ls_wR_factor_gt 0.1528
_refine_ls_wR_factor_ref 0.1655
_reflns_number_gt 5243
_reflns_number_total 8219
_reflns_threshold_expression >2sigma(I)
_cod_data_source_file C0DT00881H.TXT
_cod_data_source_block whiff
_cod_depositor_comments
;
The following automatic conversions were performed:
'_symmetry_cell_setting' value 'Monoclinic' changed to 'monoclinic'
according to '/home/saulius/struct/CIF-dictionaries/cif_core.dic'
dictionary named 'cif_core.dic' version 2.4.1 from 2010-06-29.

Automatic conversion script
Id: cif_fix_enum 1555 2011-01-17 13:19:09Z saulius 

The following automatic conversions were performed:

'_exptl_crystal_density_meas' value 'not measured' was changed to '?'
- the value is perceived as not measured.

Automatic conversion script
Id: cif_fix_values 3008 2015-01-20 13:52:24Z robertas 
;
_cod_original_sg_symbol_H-M 'P 21/c'
_cod_database_code 7014468

loop_
_symmetry_equiv_pos_as_xyz
'x, y, z'
'-x, y+1/2, -z+1/2'
'-x, -y, -z'
'x, -y-1/2, z-1/2'

loop_
_atom_site_label
_atom_site_type_symbol
_atom_site_fract_x
_atom_site_fract_y
_atom_site_fract_z
_atom_site_U_iso_or_equiv
_atom_site_adp_type
_atom_site_occupancy
_atom_site_symmetry_multiplicity
_atom_site_calc_flag
_atom_site_refinement_flags
_atom_site_disorder_assembly
_atom_site_disorder_group
P1 P 0.69232(8) 0.58052(9) 0.04578(3) 0.0119(2) Uani 1 1 d U . .
P2 P 0.66953(8) 0.54246(9) 0.13993(3) 0.0121(2) Uani 1 1 d U . .
O1 O 0.6021(2) 0.6160(2) 0.00743(9) 0.0175(6) Uani 1 1 d U . .
O2 O 0.7538(2) 0.5715(2) 0.18193(9) 0.0178(6) Uani 1 1 d U . .
O3 O 0.6766(2) 0.6317(2) 0.09626(9) 0.0138(6) Uani 1 1 d U . .
N1 N 0.8426(3) 0.4534(3) 0.09128(11) 0.0157(7) Uani 1 1 d DU . .
H01 H 0.879(3) 0.398(3) 0.1058(14) 0.029(14) Uiso 1 1 d D . .
N2 N 0.5423(3) 0.4153(3) 0.08181(11) 0.0161(7) Uani 1 1 d DU . .
H02 H 0.511(3) 0.394(4) 0.0552(11) 0.024(13) Uiso 1 1 d D . .
C1 C 0.8954(3) 0.5339(3) 0.06755(13) 0.0149(8) Uani 1 1 d U . .
C2 C 0.8261(3) 0.6148(3) 0.04008(13) 0.0153(8) Uani 1 1 d U . .
C3 C 0.8653(3) 0.6984(4) 0.01230(14) 0.0201(9) Uani 1 1 d U . .
H3 H 0.8170 0.7516 -0.0071 0.024 Uiso 1 1 calc R . .
C4 C 0.9763(3) 0.7021(4) 0.01360(15) 0.0232(10) Uani 1 1 d U . .
H4 H 1.0051 0.7581 -0.0049 0.028 Uiso 1 1 calc R . .
C5 C 1.0454(3) 0.6230(4) 0.04225(15) 0.0245(10) Uani 1 1 d U . .
H5 H 1.1216 0.6271 0.0434 0.029 Uiso 1 1 calc R . .
C6 C 1.0068(3) 0.5391(4) 0.06905(14) 0.0206(9) Uani 1 1 d U . .
H6 H 1.0554 0.4858 0.0882 0.025 Uiso 1 1 calc R . .
C7 C 0.7298(3) 0.4260(3) 0.06700(13) 0.0114(8) Uani 1 1 d U . .
C11 C 0.4767(3) 0.4685(3) 0.10903(13) 0.0138(8) Uani 1 1 d U . .
C12 C 0.5323(3) 0.5407(3) 0.14548(13) 0.0146(8) Uani 1 1 d U . .
C13 C 0.4794(3) 0.5955(4) 0.17680(14) 0.0213(9) Uani 1 1 d U . .
H13 H 0.5190 0.6422 0.2019 0.026 Uiso 1 1 calc R . .
C14 C 0.3685(3) 0.5813(4) 0.17116(15) 0.0252(10) Uani 1 1 d U . .
H14 H 0.3304 0.6189 0.1922 0.030 Uiso 1 1 calc R . .
C15 C 0.3124(3) 0.5116(4) 0.13449(15) 0.0240(10) Uani 1 1 d U . .
H15 H 0.2358 0.5027 0.1310 0.029 Uiso 1 1 calc R . .
C16 C 0.3641(3) 0.4546(4) 0.10276(14) 0.0192(9) Uani 1 1 d U . .
H16 H 0.3242 0.4079 0.0777 0.023 Uiso 1 1 calc R . .
C17 C 0.6586(3) 0.4027(3) 0.10455(12) 0.0119(8) Uani 1 1 d U . .
C21 C 0.7221(3) 0.3320(3) 0.02834(13) 0.0119(8) Uani 1 1 d U . .
C22 C 0.6493(3) 0.3491(3) -0.01351(14) 0.0155(8) Uani 1 1 d U . .
H22 H 0.6043 0.4173 -0.0169 0.019 Uiso 1 1 calc R . .
C23 C 0.6384(3) 0.2697(3) -0.05171(14) 0.0193(9) Uani 1 1 d U . .
H23 H 0.5871 0.2851 -0.0802 0.023 Uiso 1 1 calc R . .
C24 C 0.7010(3) 0.1719(4) -0.04776(15) 0.0220(9) Uani 1 1 d U . .
H24 H 0.6946 0.1196 -0.0739 0.026 Uiso 1 1 calc R . .
C25 C 0.7764(3) 0.1459(3) -0.00518(14) 0.0191(9) Uani 1 1 d U . .
C26 C 0.8384(3) 0.0413(4) -0.00144(16) 0.0259(10) Uani 1 1 d U . .
H26 H 0.8318 -0.0092 -0.0281 0.031 Uiso 1 1 calc R . .
C27 C 0.9080(4) 0.0109(4) 0.03994(16) 0.0287(11) Uani 1 1 d U . .
H27 H 0.9486 -0.0604 0.0420 0.034 Uiso 1 1 calc R . .
C28 C 0.9189(3) 0.0855(4) 0.07894(16) 0.0240(10) Uani 1 1 d U . .
H28 H 0.9663 0.0641 0.1078 0.029 Uiso 1 1 calc R . .
C29 C 0.8618(3) 0.1894(3) 0.07607(14) 0.0166(9) Uani 1 1 d U . .
H29 H 0.8718 0.2392 0.1030 0.020 Uiso 1 1 calc R . .
C30 C 0.7878(3) 0.2257(3) 0.03399(13) 0.0126(8) Uani 1 1 d U . .
C31 C 0.6894(3) 0.2879(3) 0.13169(13) 0.0140(8) Uani 1 1 d U . .
C32 C 0.7689(3) 0.2960(3) 0.17258(14) 0.0171(9) Uani 1 1 d U . .
H32 H 0.7939 0.3716 0.1843 0.021 Uiso 1 1 calc R . .
C33 C 0.8137(3) 0.1939(4) 0.19725(14) 0.0200(9) Uani 1 1 d U . .
H33 H 0.8671 0.2017 0.2257 0.024 Uiso 1 1 calc R . .
C34 C 0.7814(3) 0.0857(4) 0.18084(15) 0.0215(9) Uani 1 1 d U . .
H34 H 0.8147 0.0177 0.1969 0.026 Uiso 1 1 calc R . .
C35 C 0.6980(3) 0.0726(3) 0.13984(14) 0.0170(8) Uani 1 1 d U . .
C36 C 0.6658(4) -0.0429(4) 0.12266(15) 0.0256(10) Uani 1 1 d U . .
H36 H 0.7019 -0.1097 0.1385 0.031 Uiso 1 1 calc R . .
C37 C 0.5849(4) -0.0589(4) 0.08421(16) 0.0293(11) Uani 1 1 d U . .
H37 H 0.5645 -0.1363 0.0732 0.035 Uiso 1 1 calc R . .
C38 C 0.5314(3) 0.0394(4) 0.06083(14) 0.0214(9) Uani 1 1 d U . .
H38 H 0.4725 0.0280 0.0346 0.026 Uiso 1 1 calc R . .
C39 C 0.5626(3) 0.1514(3) 0.07506(14) 0.0170(9) Uani 1 1 d U . .
H39 H 0.5263 0.2163 0.0578 0.020 Uiso 1 1 calc R . .
C40 C 0.6480(3) 0.1738(3) 0.11508(13) 0.0123(8) Uani 1 1 d U . .
N1' N 0.8643(3) 0.7717(3) 0.22808(12) 0.0207(8) Uani 1 1 d DU . .
H01' H 0.828(3) 0.713(3) 0.2168(14) 0.024(13) Uiso 1 1 d D . .
C2' C 0.8603(3) 0.8193(4) 0.27063(14) 0.0219(9) Uani 1 1 d U . .
P3' P 0.95837(9) 0.92755(10) 0.28851(4) 0.0245(3) Uani 1 1 d U . .
C4' C 1.0089(3) 0.9000(3) 0.23584(14) 0.0203(9) Uani 1 1 d U . .
C5' C 1.0973(3) 0.9494(4) 0.21978(15) 0.0250(10) Uani 1 1 d U . .
H5' H 1.1392 1.0109 0.2371 0.030 Uiso 1 1 calc R . .
C6' C 1.1226(4) 0.9082(4) 0.17879(16) 0.0306(11) Uani 1 1 d U . .
H6' H 1.1835 0.9402 0.1684 0.037 Uiso 1 1 calc R . .
C7' C 1.0601(4) 0.8197(4) 0.15202(16) 0.0292(11) Uani 1 1 d U . .
H7' H 1.0789 0.7932 0.1236 0.035 Uiso 1 1 calc R . .
C8' C 0.9725(4) 0.7709(4) 0.16623(14) 0.0239(10) Uani 1 1 d U . .
H8' H 0.9297 0.7113 0.1480 0.029 Uiso 1 1 calc R . .
C9' C 0.9478(3) 0.8115(4) 0.20828(14) 0.0191(9) Uani 1 1 d U . .
C11' C 0.7761(4) 0.7774(4) 0.29627(14) 0.0233(9) Uani 1 1 d U . .
C12' C 0.8093(4) 0.7165(4) 0.33761(16) 0.0306(11) Uani 1 1 d U . .
H12' H 0.8850 0.7074 0.3505 0.037 Uiso 1 1 calc R . .
C13' C 0.7330(5) 0.6675(4) 0.36118(17) 0.0368(12) Uani 1 1 d U . .
H13' H 0.7577 0.6260 0.3899 0.044 Uiso 1 1 calc R . .
C14' C 0.6240(4) 0.6784(4) 0.34340(17) 0.0360(12) Uani 1 1 d U . .
H14' H 0.5732 0.6427 0.3592 0.043 Uiso 1 1 calc R . .
C15' C 0.5865(4) 0.7428(4) 0.30140(15) 0.0266(10) Uani 1 1 d U . .
C16' C 0.4742(4) 0.7637(5) 0.28378(18) 0.0374(12) Uani 1 1 d U . .
H16' H 0.4224 0.7281 0.2991 0.045 Uiso 1 1 calc R . .
C17' C 0.4386(4) 0.8335(5) 0.24539(18) 0.0377(12) Uani 1 1 d U . .
H17' H 0.3626 0.8455 0.2340 0.045 Uiso 1 1 calc R . .
C18' C 0.5145(4) 0.8878(4) 0.22265(17) 0.0328(11) Uani 1 1 d U . .
H18' H 0.4895 0.9389 0.1966 0.039 Uiso 1 1 calc R . .
C19' C 0.6237(4) 0.8676(4) 0.23764(15) 0.0247(10) Uani 1 1 d U . .
H19' H 0.6737 0.9023 0.2211 0.030 Uiso 1 1 calc R . .
C20' C 0.6633(3) 0.7959(4) 0.27738(14) 0.0206(9) Uani 1 1 d U . .

loop_
_atom_site_aniso_label
_atom_site_aniso_U_11
_atom_site_aniso_U_22
_atom_site_aniso_U_33
_atom_site_aniso_U_23
_atom_site_aniso_U_13
_atom_site_aniso_U_12
P1 0.0127(5) 0.0120(5) 0.0110(5) 0.0013(4) 0.0022(4) -0.0008(4)
P2 0.0134(5) 0.0118(5) 0.0109(5) 0.0002(4) 0.0021(4) 0.0005(4)
O1 0.0175(15) 0.0167(15) 0.0172(14) 0.0020(12) 0.0008(11) 0.0023(12)
O2 0.0192(15) 0.0178(15) 0.0149(14) -0.0019(12) -0.0001(11) -0.0024(12)
O3 0.0143(14) 0.0119(13) 0.0156(14) 0.0007(11) 0.0036(11) 0.0011(11)
N1 0.0124(17) 0.0187(18) 0.0147(17) 0.0019(14) -0.0001(14) -0.0007(14)
N2 0.0113(17) 0.0232(19) 0.0117(17) -0.0016(15) -0.0022(14) 0.0031(14)
C1 0.0151(19) 0.0158(19) 0.0136(19) -0.0043(16) 0.0030(16) -0.0028(16)
C2 0.015(2) 0.014(2) 0.018(2) -0.0007(16) 0.0071(16) 0.0001(16)
C3 0.024(2) 0.017(2) 0.021(2) -0.0009(17) 0.0076(18) -0.0032(18)
C4 0.025(2) 0.016(2) 0.033(3) -0.0006(18) 0.017(2) -0.0075(18)
C5 0.014(2) 0.028(2) 0.035(3) -0.006(2) 0.0127(19) -0.0028(18)
C6 0.017(2) 0.021(2) 0.023(2) -0.0040(18) 0.0041(18) -0.0017(18)
C7 0.0112(19) 0.0088(17) 0.0126(18) -0.0004(15) -0.0013(15) 0.0002(14)
C11 0.0134(19) 0.016(2) 0.0129(19) 0.0062(16) 0.0039(15) 0.0021(16)
C12 0.0144(19) 0.016(2) 0.0126(19) 0.0020(16) 0.0018(15) 0.0028(16)
C13 0.024(2) 0.020(2) 0.020(2) 0.0006(18) 0.0052(18) 0.0035(18)
C14 0.023(2) 0.033(2) 0.022(2) -0.001(2) 0.0102(18) 0.010(2)
C15 0.013(2) 0.034(3) 0.026(2) 0.010(2) 0.0073(18) 0.0049(18)
C16 0.017(2) 0.018(2) 0.020(2) 0.0031(17) -0.0013(17) 0.0002(17)
C17 0.0093(18) 0.0168(19) 0.0087(18) -0.0004(15) -0.0002(14) -0.0024(15)
C21 0.013(2) 0.0141(19) 0.0105(18) 0.0021(15) 0.0070(15) -0.0033(15)
C22 0.014(2) 0.0102(19) 0.022(2) 0.0000(16) 0.0042(17) -0.0030(15)
C23 0.024(2) 0.018(2) 0.013(2) -0.0008(17) -0.0004(17) -0.0051(17)
C24 0.026(2) 0.019(2) 0.021(2) -0.0069(18) 0.0057(18) -0.0047(18)
C25 0.019(2) 0.015(2) 0.025(2) -0.0021(17) 0.0100(18) -0.0057(16)
C26 0.026(2) 0.020(2) 0.034(2) -0.0107(19) 0.0112(19) 0.0014(19)
C27 0.029(3) 0.015(2) 0.042(3) 0.0000(19) 0.007(2) 0.0071(19)
C28 0.013(2) 0.023(2) 0.036(2) 0.003(2) 0.0038(18) -0.0002(18)
C29 0.015(2) 0.018(2) 0.020(2) 0.0008(17) 0.0078(17) -0.0015(16)
C30 0.0103(19) 0.0125(19) 0.017(2) -0.0004(15) 0.0072(15) -0.0016(15)
C31 0.012(2) 0.020(2) 0.012(2) -0.0024(16) 0.0068(15) 0.0029(16)
C32 0.018(2) 0.014(2) 0.019(2) 0.0023(17) 0.0021(17) -0.0055(16)
C33 0.020(2) 0.023(2) 0.013(2) 0.0058(17) -0.0036(17) 0.0007(18)
C34 0.017(2) 0.017(2) 0.029(2) 0.0112(18) 0.0022(17) 0.0024(17)
C35 0.017(2) 0.017(2) 0.018(2) 0.0038(17) 0.0075(16) -0.0014(16)
C36 0.033(3) 0.014(2) 0.029(2) 0.0029(18) 0.003(2) -0.0033(19)
C37 0.036(3) 0.015(2) 0.037(3) -0.0027(19) 0.007(2) -0.0074(19)
C38 0.023(2) 0.025(2) 0.018(2) -0.0057(18) 0.0066(18) -0.0052(18)
C39 0.018(2) 0.015(2) 0.018(2) 0.0022(16) 0.0028(17) -0.0027(16)
C40 0.0106(19) 0.0157(19) 0.0120(19) -0.0024(15) 0.0053(15) -0.0014(15)
N1' 0.023(2) 0.0157(19) 0.0221(19) -0.0073(15) 0.0015(16) -0.0020(16)
C2' 0.026(2) 0.018(2) 0.018(2) -0.0012(17) -0.0036(18) 0.0035(18)
P3' 0.0251(6) 0.0217(6) 0.0222(6) -0.0066(5) -0.0050(5) -0.0005(5)
C4' 0.018(2) 0.015(2) 0.022(2) 0.0029(17) -0.0084(17) 0.0032(17)
C5' 0.027(2) 0.016(2) 0.026(2) 0.0006(18) -0.0075(19) -0.0058(18)
C6' 0.027(3) 0.031(3) 0.032(3) 0.006(2) 0.003(2) -0.007(2)
C7' 0.038(3) 0.029(3) 0.021(2) -0.0003(19) 0.008(2) 0.000(2)
C8' 0.030(3) 0.020(2) 0.019(2) -0.0039(18) -0.0022(18) -0.0025(19)
C9' 0.016(2) 0.018(2) 0.021(2) -0.0010(17) -0.0007(17) 0.0038(17)
C11' 0.030(2) 0.020(2) 0.019(2) -0.0026(18) 0.0027(18) 0.0033(18)
C12' 0.035(3) 0.030(3) 0.025(2) 0.000(2) 0.003(2) 0.009(2)
C13' 0.060(3) 0.026(3) 0.028(3) 0.007(2) 0.019(2) 0.010(2)
C14' 0.052(3) 0.030(3) 0.033(3) -0.002(2) 0.026(2) -0.002(2)
C15' 0.034(2) 0.024(2) 0.026(2) -0.0101(19) 0.0178(19) -0.001(2)
C16' 0.033(3) 0.044(3) 0.042(3) -0.015(2) 0.024(2) 0.000(2)
C17' 0.025(3) 0.051(3) 0.039(3) -0.019(2) 0.009(2) 0.009(2)
C18' 0.032(3) 0.032(3) 0.033(3) -0.006(2) 0.004(2) 0.005(2)
C19' 0.026(2) 0.027(2) 0.020(2) -0.0018(19) 0.0031(19) 0.0023(19)
C20' 0.023(2) 0.019(2) 0.020(2) -0.0060(17) 0.0062(17) 0.0015(17)

loop_
_atom_type_symbol
_atom_type_description
_atom_type_scat_dispersion_real
_atom_type_scat_dispersion_imag
_atom_type_scat_source
C C 0.0033 0.0016 'International Tables Vol C Tables 4.2.6.8 and 6.1.1.4'
H H 0.0000 0.0000 'International Tables Vol C Tables 4.2.6.8 and 6.1.1.4'
N N 0.0061 0.0033 'International Tables Vol C Tables 4.2.6.8 and 6.1.1.4'
O O 0.0106 0.0060 'International Tables Vol C Tables 4.2.6.8 and 6.1.1.4'
P P 0.1023 0.0942 'International Tables Vol C Tables 4.2.6.8 and 6.1.1.4'

loop_
_geom_angle_atom_site_label_1
_geom_angle_atom_site_label_2
_geom_angle_atom_site_label_3
_geom_angle
_geom_angle_site_symmetry_1
_geom_angle_site_symmetry_3
_geom_angle_publ_flag
O1 P1 O3 111.38(15) . . ?
O1 P1 C2 117.84(17) . . ?
O3 P1 C2 107.65(16) . . ?
O1 P1 C7 127.08(16) . . ?
O3 P1 C7 96.15(15) . . ?
C2 P1 C7 93.34(17) . . ?
O2 P2 O3 110.81(15) . . ?
O2 P2 C12 118.22(17) . . ?
O3 P2 C12 106.87(16) . . ?
O2 P2 C17 126.71(16) . . ?
O3 P2 C17 96.25(15) . . ?
C12 P2 C17 94.54(17) . . ?
P1 O3 P2 120.84(16) . . ?
C1 N1 C7 114.3(3) . . ?
C11 N2 C17 115.8(3) . . ?
C6 C1 N1 126.3(4) . . ?
C6 C1 C2 119.5(4) . . ?
N1 C1 C2 114.2(3) . . ?
C1 C2 C3 121.5(4) . . ?
C1 C2 P1 107.1(3) . . ?
C3 C2 P1 131.3(3) . . ?
C4 C3 C2 118.5(4) . . ?
C3 C4 C5 119.6(4) . . ?
C6 C5 C4 122.1(4) . . ?
C5 C6 C1 118.8(4) . . ?
N1 C7 C21 113.7(3) . . ?
N1 C7 C17 109.5(3) . . ?
C21 C7 C17 115.6(3) . . ?
N1 C7 P1 96.3(2) . . ?
C21 C7 P1 115.7(2) . . ?
C17 C7 P1 104.1(2) . . ?
N2 C11 C16 125.5(4) . . ?
N2 C11 C12 114.9(3) . . ?
C16 C11 C12 119.6(4) . . ?
C13 C12 C11 121.8(4) . . ?
C13 C12 P2 132.0(3) . . ?
C11 C12 P2 106.2(3) . . ?
C14 C13 C12 118.9(4) . . ?
C13 C14 C15 119.6(4) . . ?
C14 C15 C16 122.5(4) . . ?
C15 C16 C11 117.5(4) . . ?
N2 C17 C31 115.6(3) . . ?
N2 C17 C7 109.1(3) . . ?
C31 C17 C7 112.4(3) . . ?
N2 C17 P2 96.6(2) . . ?
C31 C17 P2 117.2(2) . . ?
C7 C17 P2 104.5(2) . . ?
C22 C21 C30 118.3(3) . . ?
C22 C21 C7 118.4(3) . . ?
C30 C21 C7 123.2(3) . . ?
C21 C22 C23 122.8(4) . . ?
C24 C23 C22 119.9(4) . . ?
C23 C24 C25 120.9(4) . . ?
C26 C25 C24 119.8(4) . . ?
C26 C25 C30 120.5(4) . . ?
C24 C25 C30 119.7(4) . . ?
C27 C26 C25 121.2(4) . . ?
C26 C27 C28 119.5(4) . . ?
C29 C28 C27 120.7(4) . . ?
C28 C29 C30 122.4(4) . . ?
C29 C30 C25 115.7(3) . . ?
C29 C30 C21 126.0(3) . . ?
C25 C30 C21 118.3(3) . . ?
C32 C31 C40 119.4(4) . . ?
C32 C31 C17 116.4(3) . . ?
C40 C31 C17 124.0(3) . . ?
C31 C32 C33 121.2(4) . . ?
C34 C33 C32 120.6(4) . . ?
C33 C34 C35 120.4(4) . . ?
C34 C35 C40 120.5(4) . . ?
C34 C35 C36 119.6(4) . . ?
C40 C35 C36 119.9(4) . . ?
C37 C36 C35 121.3(4) . . ?
C36 C37 C38 119.5(4) . . ?
C39 C38 C37 121.1(4) . . ?
C38 C39 C40 122.0(4) . . ?
C39 C40 C35 116.2(3) . . ?
C39 C40 C31 126.1(4) . . ?
C35 C40 C31 117.7(3) . . ?
C2' N1' C9' 115.2(4) . . ?
N1' C2' C11' 119.4(4) . . ?
N1' C2' P3' 113.2(3) . . ?
C11' C2' P3' 127.4(3) . . ?
C2' P3' C4' 88.7(2) . . ?
C9' C4' C5' 118.1(4) . . ?
C9' C4' P3' 111.0(3) . . ?
C5' C4' P3' 130.9(3) . . ?
C6' C5' C4' 119.4(4) . . ?
C5' C6' C7' 121.2(4) . . ?
C8' C7' C6' 120.9(4) . . ?
C7' C8' C9' 117.9(4) . . ?
N1' C9' C8' 125.8(4) . . ?
N1' C9' C4' 111.8(4) . . ?
C8' C9' C4' 122.4(4) . . ?
C12' C11' C20' 120.5(4) . . ?
C12' C11' C2' 118.6(4) . . ?
C20' C11' C2' 120.9(4) . . ?
C11' C12' C13' 120.8(5) . . ?
C14' C13' C12' 120.9(5) . . ?
C13' C14' C15' 120.0(5) . . ?
C14' C15' C16' 121.6(4) . . ?
C14' C15' C20' 119.9(4) . . ?
C16' C15' C20' 118.3(4) . . ?
C17' C16' C15' 121.6(5) . . ?
C16' C17' C18' 119.8(5) . . ?
C19' C18' C17' 120.6(5) . . ?
C18' C19' C20' 120.9(4) . . ?
C19' C20' C11' 123.4(4) . . ?
C19' C20' C15' 118.7(4) . . ?
C11' C20' C15' 117.9(4) . . ?

loop_
_geom_bond_atom_site_label_1
_geom_bond_atom_site_label_2
_geom_bond_distance
_geom_bond_site_symmetry_2
_geom_bond_publ_flag
P1 O1 1.466(3) . ?
P1 O3 1.622(3) . ?
P1 C2 1.763(4) . ?
P1 C7 1.882(4) . ?
P2 O2 1.471(3) . ?
P2 O3 1.636(3) . ?
P2 C12 1.761(4) . ?
P2 C17 1.875(4) . ?
N1 C1 1.391(5) . ?
N1 C7 1.475(5) . ?
N2 C11 1.390(5) . ?
N2 C17 1.475(5) . ?
C1 C6 1.389(5) . ?
C1 C2 1.392(5) . ?
C2 C3 1.397(5) . ?
C3 C4 1.384(6) . ?
C4 C5 1.393(6) . ?
C5 C6 1.378(6) . ?
C7 C21 1.534(5) . ?
C7 C17 1.568(5) . ?
C11 C16 1.394(5) . ?
C11 C12 1.400(5) . ?
C12 C13 1.378(5) . ?
C13 C14 1.376(6) . ?
C14 C15 1.390(6) . ?
C15 C16 1.390(6) . ?
C17 C31 1.527(5) . ?
C21 C22 1.369(5) . ?
C21 C30 1.449(5) . ?
C22 C23 1.410(5) . ?
C23 C24 1.349(6) . ?
C24 C25 1.418(6) . ?
C25 C26 1.410(6) . ?
C25 C30 1.433(5) . ?
C26 C27 1.371(6) . ?
C27 C28 1.394(6) . ?
C28 C29 1.371(6) . ?
C29 C30 1.428(5) . ?
C31 C32 1.382(5) . ?
C31 C40 1.438(5) . ?
C32 C33 1.412(5) . ?
C33 C34 1.346(6) . ?
C34 C35 1.416(5) . ?
C35 C40 1.426(5) . ?
C35 C36 1.428(6) . ?
C36 C37 1.352(6) . ?
C37 C38 1.399(6) . ?
C38 C39 1.366(6) . ?
C39 C40 1.426(5) . ?
N1' C2' 1.356(5) . ?
N1' C9' 1.371(5) . ?
C2' C11' 1.490(6) . ?
C2' P3' 1.737(4) . ?
P3' C4' 1.798(4) . ?
C4' C9' 1.405(6) . ?
C4' C5' 1.405(6) . ?
C5' C6' 1.373(6) . ?
C6' C7' 1.402(6) . ?
C7' C8' 1.368(6) . ?
C8' C9' 1.396(6) . ?
C11' C12' 1.369(6) . ?
C11' C20' 1.421(6) . ?
C12' C13' 1.401(7) . ?
C13' C14' 1.362(7) . ?
C14' C15' 1.412(6) . ?
C15' C16' 1.413(6) . ?
C15' C20' 1.433(6) . ?
C16' C17' 1.361(7) . ?
C17' C18' 1.407(7) . ?
C18' C19' 1.367(6) . ?
C19' C20' 1.411(6) . ?

loop_
_geom_hbond_atom_site_label_D
_geom_hbond_atom_site_label_H
_geom_hbond_atom_site_label_A
_geom_hbond_distance_DH
_geom_hbond_distance_HA
_geom_hbond_distance_DA
_geom_hbond_angle_DHA
_geom_hbond_site_symmetry_A
N2 H02 O1 0.82(3) 2.06(3) 2.850(4) 160(4) 3_665
N1' H01' O2 0.83(3) 2.02(3) 2.842(4) 171(4) .

loop_
_geom_torsion_atom_site_label_1
_geom_torsion_atom_site_label_2
_geom_torsion_atom_site_label_3
_geom_torsion_atom_site_label_4
_geom_torsion
_geom_torsion_site_symmetry_1
_geom_torsion_site_symmetry_2
_geom_torsion_site_symmetry_3
_geom_torsion_site_symmetry_4
_geom_torsion_publ_flag
O1 P1 O3 P2 120.84(19) . . . . ?
C2 P1 O3 P2 -108.6(2) . . . . ?
C7 P1 O3 P2 -13.1(2) . . . . ?
O2 P2 O3 P1 123.33(19) . . . . ?
C12 P2 O3 P1 -106.6(2) . . . . ?
C17 P2 O3 P1 -9.9(2) . . . . ?
C7 N1 C1 C6 -150.3(4) . . . . ?
C7 N1 C1 C2 29.6(5) . . . . ?
C6 C1 C2 C3 2.7(6) . . . . ?
N1 C1 C2 C3 -177.1(3) . . . . ?
C6 C1 C2 P1 179.0(3) . . . . ?
N1 C1 C2 P1 -0.9(4) . . . . ?
O1 P1 C2 C1 -155.1(2) . . . . ?
O3 P1 C2 C1 78.0(3) . . . . ?
C7 P1 C2 C1 -19.5(3) . . . . ?
O1 P1 C2 C3 20.6(5) . . . . ?
O3 P1 C2 C3 -106.3(4) . . . . ?
C7 P1 C2 C3 156.2(4) . . . . ?
C1 C2 C3 C4 -2.0(6) . . . . ?
P1 C2 C3 C4 -177.2(3) . . . . ?
C2 C3 C4 C5 0.1(6) . . . . ?
C3 C4 C5 C6 1.1(6) . . . . ?
C4 C5 C6 C1 -0.4(6) . . . . ?
N1 C1 C6 C5 178.3(4) . . . . ?
C2 C1 C6 C5 -1.5(6) . . . . ?
C1 N1 C7 C21 82.7(4) . . . . ?
C1 N1 C7 C17 -146.4(3) . . . . ?
C1 N1 C7 P1 -39.0(3) . . . . ?
O1 P1 C7 N1 160.8(2) . . . . ?
O3 P1 C7 N1 -76.5(2) . . . . ?
C2 P1 C7 N1 31.7(2) . . . . ?
O1 P1 C7 C21 40.7(3) . . . . ?
O3 P1 C7 C21 163.5(3) . . . . ?
C2 P1 C7 C21 -88.4(3) . . . . ?
O1 P1 C7 C17 -87.3(3) . . . . ?
O3 P1 C7 C17 35.5(2) . . . . ?
C2 P1 C7 C17 143.6(2) . . . . ?
C17 N2 C11 C16 -156.7(4) . . . . ?
C17 N2 C11 C12 22.9(5) . . . . ?
N2 C11 C12 C13 -177.1(4) . . . . ?
C16 C11 C12 C13 2.5(6) . . . . ?
N2 C11 C12 P2 3.6(4) . . . . ?
C16 C11 C12 P2 -176.8(3) . . . . ?
O2 P2 C12 C13 23.7(5) . . . . ?
O3 P2 C12 C13 -102.0(4) . . . . ?
C17 P2 C12 C13 160.0(4) . . . . ?
O2 P2 C12 C11 -157.1(2) . . . . ?
O3 P2 C12 C11 77.2(3) . . . . ?
C17 P2 C12 C11 -20.8(3) . . . . ?
C11 C12 C13 C14 -1.9(6) . . . . ?
P2 C12 C13 C14 177.2(3) . . . . ?
C12 C13 C14 C15 0.6(6) . . . . ?
C13 C14 C15 C16 0.1(7) . . . . ?
C14 C15 C16 C11 0.6(6) . . . . ?
N2 C11 C16 C15 177.8(4) . . . . ?
C12 C11 C16 C15 -1.8(6) . . . . ?
C11 N2 C17 C31 90.4(4) . . . . ?
C11 N2 C17 C7 -141.8(3) . . . . ?
C11 N2 C17 P2 -34.0(3) . . . . ?
N1 C7 C17 N2 161.1(3) . . . . ?
C21 C7 C17 N2 -69.0(4) . . . . ?
P1 C7 C17 N2 59.1(3) . . . . ?
N1 C7 C17 C31 -69.3(4) . . . . ?
C21 C7 C17 C31 60.5(4) . . . . ?
P1 C7 C17 C31 -171.4(2) . . . . ?
N1 C7 C17 P2 58.7(3) . . . . ?
C21 C7 C17 P2 -171.4(2) . . . . ?
P1 C7 C17 P2 -43.3(2) . . . . ?
O2 P2 C17 N2 160.4(2) . . . . ?
O3 P2 C17 N2 -77.8(2) . . . . ?
C12 P2 C17 N2 29.7(2) . . . . ?
O2 P2 C17 C31 37.1(4) . . . . ?
O3 P2 C17 C31 159.0(3) . . . . ?
C12 P2 C17 C31 -93.5(3) . . . . ?
O2 P2 C17 C7 -87.9(3) . . . . ?
O3 P2 C17 C7 33.9(2) . . . . ?
C12 P2 C17 C7 141.5(2) . . . . ?
N1 C7 C21 C22 -137.7(4) . . . . ?
C17 C7 C21 C22 94.4(4) . . . . ?
P1 C7 C21 C22 -27.6(4) . . . . ?
N1 C7 C21 C30 42.6(5) . . . . ?
C17 C7 C21 C30 -85.3(4) . . . . ?
P1 C7 C21 C30 152.7(3) . . . . ?
C30 C21 C22 C23 -2.2(6) . . . . ?
C7 C21 C22 C23 178.1(3) . . . . ?
C21 C22 C23 C24 0.3(6) . . . . ?
C22 C23 C24 C25 1.5(6) . . . . ?
C23 C24 C25 C26 178.0(4) . . . . ?
C23 C24 C25 C30 -1.1(6) . . . . ?
C24 C25 C26 C27 -176.9(4) . . . . ?
C30 C25 C26 C27 2.3(6) . . . . ?
C25 C26 C27 C28 -0.8(7) . . . . ?
C26 C27 C28 C29 -0.9(7) . . . . ?
C27 C28 C29 C30 1.2(6) . . . . ?
C28 C29 C30 C25 0.3(5) . . . . ?
C28 C29 C30 C21 178.1(4) . . . . ?
C26 C25 C30 C29 -2.0(5) . . . . ?
C24 C25 C30 C29 177.2(4) . . . . ?
C26 C25 C30 C21 -180.0(4) . . . . ?
C24 C25 C30 C21 -0.8(5) . . . . ?
C22 C21 C30 C29 -175.3(4) . . . . ?
C7 C21 C30 C29 4.4(6) . . . . ?
C22 C21 C30 C25 2.4(5) . . . . ?
C7 C21 C30 C25 -177.9(3) . . . . ?
N2 C17 C31 C32 -143.8(3) . . . . ?
C7 C17 C31 C32 90.0(4) . . . . ?
P2 C17 C31 C32 -31.0(4) . . . . ?
N2 C17 C31 C40 41.8(5) . . . . ?
C7 C17 C31 C40 -84.3(4) . . . . ?
P2 C17 C31 C40 154.7(3) . . . . ?
C40 C31 C32 C33 2.8(6) . . . . ?
C17 C31 C32 C33 -171.9(3) . . . . ?
C31 C32 C33 C34 1.4(6) . . . . ?
C32 C33 C34 C35 -3.2(6) . . . . ?
C33 C34 C35 C40 0.7(6) . . . . ?
C33 C34 C35 C36 179.2(4) . . . . ?
C34 C35 C36 C37 178.6(4) . . . . ?
C40 C35 C36 C37 -2.9(6) . . . . ?
C35 C36 C37 C38 -0.1(7) . . . . ?
C36 C37 C38 C39 2.7(7) . . . . ?
C37 C38 C39 C40 -2.1(6) . . . . ?
C38 C39 C40 C35 -0.9(6) . . . . ?
C38 C39 C40 C31 177.4(4) . . . . ?
C34 C35 C40 C39 -178.2(4) . . . . ?
C36 C35 C40 C39 3.3(5) . . . . ?
C34 C35 C40 C31 3.4(5) . . . . ?
C36 C35 C40 C31 -175.1(4) . . . . ?
C32 C31 C40 C39 176.7(4) . . . . ?
C17 C31 C40 C39 -9.1(6) . . . . ?
C32 C31 C40 C35 -5.1(5) . . . . ?
C17 C31 C40 C35 169.2(3) . . . . ?
C9' N1' C2' C11' -176.9(4) . . . . ?
C9' N1' C2' P3' 3.7(5) . . . . ?
N1' C2' P3' C4' -2.2(3) . . . . ?
C11' C2' P3' C4' 178.4(4) . . . . ?
C2' P3' C4' C9' 0.4(3) . . . . ?
C2' P3' C4' C5' -178.0(4) . . . . ?
C9' C4' C5' C6' -1.6(6) . . . . ?
P3' C4' C5' C6' 176.6(3) . . . . ?
C4' C5' C6' C7' 1.6(7) . . . . ?
C5' C6' C7' C8' -0.6(7) . . . . ?
C6' C7' C8' C9' -0.4(7) . . . . ?
C2' N1' C9' C8' 176.1(4) . . . . ?
C2' N1' C9' C4' -3.4(5) . . . . ?
C7' C8' C9' N1' -179.0(4) . . . . ?
C7' C8' C9' C4' 0.4(6) . . . . ?
C5' C4' C9' N1' -179.9(4) . . . . ?
P3' C4' C9' N1' 1.5(4) . . . . ?
C5' C4' C9' C8' 0.6(6) . . . . ?
P3' C4' C9' C8' -178.0(3) . . . . ?
N1' C2' C11' C12' 112.8(5) . . . . ?
P3' C2' C11' C12' -67.8(5) . . . . ?
N1' C2' C11' C20' -64.7(5) . . . . ?
P3' C2' C11' C20' 114.6(4) . . . . ?
C20' C11' C12' C13' 2.4(7) . . . . ?
C2' C11' C12' C13' -175.1(4) . . . . ?
C11' C12' C13' C14' 0.4(7) . . . . ?
C12' C13' C14' C15' -1.9(7) . . . . ?
C13' C14' C15' C16' -175.2(4) . . . . ?
C13' C14' C15' C20' 0.5(7) . . . . ?
C14' C15' C16' C17' 174.8(4) . . . . ?
C20' C15' C16' C17' -0.9(7) . . . . ?
C15' C16' C17' C18' -0.7(7) . . . . ?
C16' C17' C18' C19' 2.5(7) . . . . ?
C17' C18' C19' C20' -2.6(7) . . . . ?
C18' C19' C20' C11' -176.1(4) . . . . ?
C18' C19' C20' C15' 1.0(6) . . . . ?
C12' C11' C20' C19' 173.4(4) . . . . ?
C2' C11' C20' C19' -9.1(6) . . . . ?
C12' C11' C20' C15' -3.7(6) . . . . ?
C2' C11' C20' C15' 173.7(4) . . . . ?
C14' C15' C20' C19' -175.0(4) . . . . ?
C16' C15' C20' C19' 0.8(6) . . . . ?
C14' C15' C20' C11' 2.3(6) . . . . ?
C16' C15' C20' C11' 178.0(4) . . . . ?
